data_4509718
loop_
_publ_author_name
'Yang, En-Cui'
'Chan, Ya-Nan'
'Liu, Hui'
'Wang, Zhi-Chao'
'Zhao, Xiao-Jun'

_publ_section_title
;
 Unusual Polymeric ZnII/CdIIComplexes with 2,6-Diaminopurine by
 Synergistic Coordination of Nucleobases and Polycarboxylate Anions:
 Binding Behavior, Self-Assembled Pattern of the Nucleobase, and
 Luminscent Properties
;
_journal_issue 11
_journal_name_full 'Crystal Growth &amp; Design'
_journal_page_first 4933
_journal_paper_doi 10.1021/cg9007119
_journal_volume 9
_journal_year 2009
_chemical_formula_sum 'C14 H12 N6 O8 Zn2'
_chemical_formula_weight 523.04
_chemical_name_systematic
; 
 ? 
;
_space_group_IT_number 14
_symmetry_cell_setting monoclinic
_symmetry_space_group_name_Hall '-P 2ybc'
_symmetry_space_group_name_H-M 'P 1 21/c 1'
_atom_sites_solution_hydrogens geom
_atom_sites_solution_primary direct
_atom_sites_solution_secondary difmap
_audit_creation_method SHELXL-97
_cell_angle_alpha 90.00
_cell_angle_beta 98.9910(10)
_cell_angle_gamma 90.00
_cell_formula_units_Z 4
_cell_length_a 9.0571(9)
_cell_length_b 16.8080(16)
_cell_length_c 10.9333(10)
_cell_measurement_reflns_used 5925
_cell_measurement_temperature 296(2)
_cell_measurement_theta_max 27.87
_cell_measurement_theta_min 2.28
_cell_volume 1643.9(3)
_computing_cell_refinement 'Bruker SMART APEX II'
_computing_data_collection 'Bruker SMART APEX II'
_computing_data_reduction 'Bruker SAINT'
_computing_molecular_graphics 'Bruker SHELXTL'
_computing_publication_material 'Bruker SHELXTL'
_computing_structure_refinement 'SHELXL-97 (Sheldrick, 1997)'
_computing_structure_solution 'SHELXS-97 (Sheldrick, 1990)'
_diffrn_ambient_temperature 296(2)
_diffrn_measured_fraction_theta_full 0.999
_diffrn_measured_fraction_theta_max 0.999
_diffrn_measurement_device_type 'APEX II CCD area detector'
_diffrn_measurement_method 'phi and omega scans'
_diffrn_radiation_monochromator graphite
_diffrn_radiation_source 'fine-focus sealed tube'
_diffrn_radiation_type MoK\a
_diffrn_radiation_wavelength 0.71073
_diffrn_reflns_av_R_equivalents 0.0134
_diffrn_reflns_av_sigmaI/netI 0.0144
_diffrn_reflns_limit_h_max 10
_diffrn_reflns_limit_h_min -8
_diffrn_reflns_limit_k_max 15
_diffrn_reflns_limit_k_min -19
_diffrn_reflns_limit_l_max 12
_diffrn_reflns_limit_l_min -13
_diffrn_reflns_number 8317
_diffrn_reflns_theta_full 25.01
_diffrn_reflns_theta_max 25.01
_diffrn_reflns_theta_min 2.24
_exptl_absorpt_coefficient_mu 2.985
_exptl_absorpt_correction_T_max 1.000000
_exptl_absorpt_correction_T_min 0.711329
_exptl_absorpt_correction_type multi-scan
_exptl_absorpt_process_details SADABS
_exptl_crystal_colour PALE-YELLOW
_exptl_crystal_density_diffrn 2.113
_exptl_crystal_density_meas ?
_exptl_crystal_density_method 'not measured'
_exptl_crystal_description STRIP
_exptl_crystal_F_000 1048
_exptl_crystal_size_max 0.27
_exptl_crystal_size_mid 0.18
_exptl_crystal_size_min 0.17
_refine_diff_density_max 0.279
_refine_diff_density_min -0.446
_refine_diff_density_rms 0.065
_refine_ls_extinction_method none
_refine_ls_goodness_of_fit_ref 1.041
_refine_ls_hydrogen_treatment constr
_refine_ls_matrix_type full
_refine_ls_number_parameters 271
_refine_ls_number_reflns 2894
_refine_ls_number_restraints 0
_refine_ls_restrained_S_all 1.041
_refine_ls_R_factor_all 0.0256
_refine_ls_R_factor_gt 0.0226
_refine_ls_shift/su_max 0.002
_refine_ls_shift/su_mean 0.000
_refine_ls_structure_factor_coef Fsqd
_refine_ls_weighting_details 'calc w=1/[\s^2^(Fo^2^)+(0.0323P)^2^+1.6905P] where P=(Fo^2^+2Fc^2^)/3'
_refine_ls_weighting_scheme calc
_refine_ls_wR_factor_gt 0.0603
_refine_ls_wR_factor_ref 0.0620
_reflns_number_gt 2642
_reflns_number_total 2894
_reflns_threshold_expression >2sigma(I)
_cod_data_source_file cg9007119sup1.cif
_cod_data_source_block Complex3
_cod_depositor_comments
;
The following automatic conversions were performed:

'_symmetry_cell_setting' value 'Monoclinic' changed to 'monoclinic'
according to /home/saulius/struct/CIF-dictionaries/cif_core.dic
dictionary named 'cif_core.dic' version 2.4.2 from
2011-04-26.

'_exptl_absorpt_correction_type' value 'MULTI-SCAN'
changed to 'multi-scan' according to
/home/saulius/struct/CIF-dictionaries/cif_core.dic dictionary named
'cif_core.dic' version 2.4.2 from 2011-04-26.

Automatic conversion script
Id: cif_fix_values 1891 2012-01-12 08:04:46Z andrius 

The following automatic conversions were performed:

'_exptl_crystal_density_meas' value 'NONE' was changed to '?' - the
value is perceived as not measured.

Automatic conversion script
Id: cif_fix_values 3008 2015-01-20 13:52:24Z robertas 
;
_cod_original_sg_symbol_H-M P2(1)/c
_cod_database_code 4509718

loop_
_symmetry_equiv_pos_as_xyz
'x, y, z'
'-x, y+1/2, -z+1/2'
'-x, -y, -z'
'x, -y-1/2, z-1/2'

loop_
_atom_site_label
_atom_site_type_symbol
_atom_site_fract_x
_atom_site_fract_y
_atom_site_fract_z
_atom_site_U_iso_or_equiv
_atom_site_adp_type
_atom_site_occupancy
_atom_site_symmetry_multiplicity
_atom_site_calc_flag
_atom_site_refinement_flags
Zn1 Zn 0.99458(3) 0.529319(15) 0.82207(2) 0.02317(10) Uani 1 1 d .
Zn2 Zn 0.69731(3) 0.466212(15) 0.60848(2) 0.02190(9) Uani 1 1 d .
O1 O 0.5309(2) 0.41742(11) 0.68283(17) 0.0330(4) Uani 1 1 d .
O2 O 0.5688(2) 0.28925(11) 0.64868(19) 0.0411(5) Uani 1 1 d .
O3 O 0.1471(2) 0.48114(9) 0.95637(16) 0.0260(4) Uani 1 1 d .
O4 O 0.1050(2) 0.38860(10) 1.09104(15) 0.0282(4) Uani 1 1 d .
O5 O 0.1899(2) 0.10967(11) 0.9914(2) 0.0493(6) Uani 1 1 d .
O6 O 0.3601(2) 0.07778(10) 0.87475(17) 0.0352(5) Uani 1 1 d .
O7 O 0.8721(2) 0.44967(10) 0.73641(16) 0.0316(4) Uani 1 1 d .
H7 H 0.8671 0.4056 0.7736 0.047 Uiso 1 1 d R
N1 N 1.1434(2) 0.80148(11) 0.64958(18) 0.0226(4) Uani 1 1 d .
N2 N 1.2774(3) 0.85727(12) 0.5087(2) 0.0312(5) Uani 1 1 d .
H2A H 1.2511 0.9038 0.5299 0.037 Uiso 1 1 calc R
H2B H 1.3338 0.8523 0.4527 0.037 Uiso 1 1 calc R
N3 N 1.2733(2) 0.72113(11) 0.52532(18) 0.0220(4) Uani 1 1 d .
H3 H 1.3300 0.7171 0.4695 0.026 Uiso 1 1 calc R
N6 N 1.0155(2) 0.75091(12) 0.79673(18) 0.0271(5) Uani 1 1 d .
H6A H 0.9924 0.7989 0.8136 0.033 Uiso 1 1 calc R
H6B H 0.9848 0.7117 0.8367 0.033 Uiso 1 1 calc R
N7 N 1.1083(2) 0.58368(11) 0.70527(18) 0.0226(4) Uani 1 1 d .
N9 N 1.2435(2) 0.57888(11) 0.54793(17) 0.0221(4) Uani 1 1 d .
C2 C 1.2307(3) 0.79253(13) 0.5629(2) 0.0214(5) Uani 1 1 d .
C4 C 1.2233(3) 0.65597(13) 0.5787(2) 0.0195(5) Uani 1 1 d .
C5 C 1.1410(3) 0.66095(13) 0.6738(2) 0.0200(5) Uani 1 1 d .
C6 C 1.0990(3) 0.73729(13) 0.7086(2) 0.0210(5) Uani 1 1 d .
C8 C 1.1701(3) 0.53864(14) 0.6275(2) 0.0258(5) Uani 1 1 d .
H8 H 1.1636 0.4834 0.6275 0.031 Uiso 1 1 calc R
C9 C 0.4034(3) 0.31997(13) 0.7852(2) 0.0205(5) Uani 1 1 d .
C10 C 0.3264(3) 0.37555(13) 0.8445(2) 0.0213(5) Uani 1 1 d .
H10 H 0.3324 0.4293 0.8257 0.026 Uiso 1 1 calc R
C11 C 0.2402(3) 0.35094(13) 0.9323(2) 0.0199(5) Uani 1 1 d .
C12 C 0.2309(3) 0.27053(13) 0.9594(2) 0.0213(5) Uani 1 1 d .
H12 H 0.1754 0.2543 1.0196 0.026 Uiso 1 1 calc R
C13 C 0.3036(3) 0.21430(13) 0.8977(2) 0.0205(5) Uani 1 1 d .
C14 C 0.3905(3) 0.23952(13) 0.8113(2) 0.0218(5) Uani 1 1 d .
H14 H 0.4408 0.2022 0.7703 0.026 Uiso 1 1 calc R
C15 C 0.5082(3) 0.34417(15) 0.6976(2) 0.0238(5) Uani 1 1 d .
C16 C 0.1590(3) 0.41077(13) 0.9967(2) 0.0215(5) Uani 1 1 d .
C17 C 0.2819(3) 0.12782(13) 0.9247(2) 0.0254(5) Uani 1 1 d .
O8 O 0.5049(3) 0.06882(17) 0.6471(3) 0.0779(9) Uani 1 1 d .
H8A H 0.4830 0.0263 0.6060 0.117 Uiso 1 1 d R
H8B H 0.4714 0.0736 0.7151 0.117 Uiso 1 1 d R

loop_
_atom_site_aniso_label
_atom_site_aniso_U_11
_atom_site_aniso_U_22
_atom_site_aniso_U_33
_atom_site_aniso_U_23
_atom_site_aniso_U_13
_atom_site_aniso_U_12
Zn1 0.03231(18) 0.01690(16) 0.02340(16) 0.00040(10) 0.01403(12) 0.00011(11)
Zn2 0.03234(17) 0.01301(15) 0.02397(16) -0.00132(10) 0.01570(12) -0.00164(11)
O1 0.0391(11) 0.0264(10) 0.0387(11) 0.0046(8) 0.0225(9) -0.0075(8)
O2 0.0540(13) 0.0318(10) 0.0471(12) 0.0001(9) 0.0378(10) 0.0010(9)
O3 0.0335(10) 0.0157(8) 0.0309(9) 0.0018(7) 0.0113(8) 0.0039(7)
O4 0.0394(10) 0.0213(9) 0.0290(9) 0.0011(7) 0.0215(8) 0.0039(8)
O5 0.0502(13) 0.0254(10) 0.0810(16) 0.0222(10) 0.0374(12) 0.0019(9)
O6 0.0543(13) 0.0136(9) 0.0422(11) 0.0013(7) 0.0216(10) 0.0027(8)
O7 0.0433(11) 0.0199(8) 0.0311(10) 0.0051(7) 0.0045(8) -0.0074(8)
N1 0.0290(11) 0.0150(10) 0.0257(10) -0.0004(8) 0.0098(8) 0.0015(8)
N2 0.0416(13) 0.0165(10) 0.0405(13) 0.0040(9) 0.0215(11) -0.0009(9)
N3 0.0269(11) 0.0177(10) 0.0249(10) 0.0014(8) 0.0150(8) 0.0002(8)
N6 0.0391(13) 0.0189(10) 0.0275(11) -0.0011(8) 0.0179(10) 0.0049(9)
N7 0.0337(11) 0.0155(9) 0.0222(10) -0.0007(8) 0.0151(9) -0.0004(8)
N9 0.0312(11) 0.0159(9) 0.0225(10) -0.0011(8) 0.0142(9) 0.0002(8)
C2 0.0255(12) 0.0161(11) 0.0232(12) -0.0001(9) 0.0056(10) 0.0000(9)
C4 0.0240(12) 0.0156(11) 0.0199(11) -0.0008(9) 0.0062(9) 0.0008(9)
C5 0.0255(12) 0.0157(11) 0.0204(11) -0.0012(9) 0.0086(9) -0.0018(9)
C6 0.0245(12) 0.0187(11) 0.0207(11) -0.0012(9) 0.0060(9) 0.0006(9)
C8 0.0397(15) 0.0149(12) 0.0262(13) -0.0003(9) 0.0156(11) -0.0008(10)
C9 0.0232(12) 0.0190(11) 0.0210(12) 0.0007(9) 0.0089(9) -0.0041(9)
C10 0.0282(13) 0.0142(11) 0.0233(12) 0.0012(9) 0.0098(10) -0.0032(9)
C11 0.0230(12) 0.0165(11) 0.0216(11) -0.0008(9) 0.0084(9) 0.0007(9)
C12 0.0246(12) 0.0204(12) 0.0212(11) 0.0032(9) 0.0106(10) -0.0010(10)
C13 0.0240(12) 0.0141(11) 0.0245(12) 0.0019(9) 0.0065(10) -0.0007(9)
C14 0.0249(13) 0.0175(11) 0.0248(12) -0.0016(9) 0.0097(10) 0.0003(9)
C15 0.0256(13) 0.0260(13) 0.0218(12) 0.0013(10) 0.0094(10) -0.0031(10)
C16 0.0230(12) 0.0201(12) 0.0229(12) -0.0018(9) 0.0084(9) -0.0006(9)
C17 0.0284(13) 0.0151(11) 0.0332(13) 0.0046(10) 0.0065(11) -0.0013(10)
O8 0.097(2) 0.0704(18) 0.0750(18) 0.0187(15) 0.0390(17) 0.0231(16)

loop_
_atom_type_symbol
_atom_type_description
_atom_type_scat_dispersion_real
_atom_type_scat_dispersion_imag
_atom_type_scat_source
C C 0.0033 0.0016 'International Tables Vol C Tables 4.2.6.8 and 6.1.1.4'
H H 0.0000 0.0000 'International Tables Vol C Tables 4.2.6.8 and 6.1.1.4'
N N 0.0061 0.0033 'International Tables Vol C Tables 4.2.6.8 and 6.1.1.4'
O O 0.0106 0.0060 'International Tables Vol C Tables 4.2.6.8 and 6.1.1.4'
Zn Zn 0.2839 1.4301 'International Tables Vol C Tables 4.2.6.8 and 6.1.1.4'

loop_
_geom_angle_atom_site_label_1
_geom_angle_atom_site_label_2
_geom_angle_atom_site_label_3
_geom_angle
_geom_angle_site_symmetry_1
_geom_angle_site_symmetry_3
O7 Zn1 O4 117.19(8) . 3_667
O7 Zn1 N7 109.30(8) . .
O4 Zn1 N7 108.08(7) 3_667 .
O7 Zn1 O3 110.95(7) . 1_655
O4 Zn1 O3 104.03(7) 3_667 1_655
N7 Zn1 O3 106.71(8) . 1_655
O7 Zn2 O6 105.37(8) . 2_656
O7 Zn2 O1 103.18(8) . .
O6 Zn2 O1 97.27(8) 2_656 .
O7 Zn2 N9 105.02(8) . 3_766
O6 Zn2 N9 123.19(8) 2_656 3_766
O1 Zn2 N9 120.54(8) . 3_766
C15 O1 Zn2 126.90(16) . .
C16 O3 Zn1 129.88(16) . 1_455
C16 O4 Zn1 116.82(15) . 3_667
C17 O6 Zn2 114.64(16) . 2_646
Zn1 O7 Zn2 126.76(9) . .
Zn1 O7 H7 116.8 . .
Zn2 O7 H7 111.6 . .
C2 N1 C6 120.20(19) . .
C2 N2 H2A 120.0 . .
C2 N2 H2B 120.0 . .
H2A N2 H2B 120.0 . .
C2 N3 C4 117.40(19) . .
C2 N3 H3 121.3 . .
C4 N3 H3 121.3 . .
C6 N6 H6A 120.0 . .
C6 N6 H6B 120.0 . .
H6A N6 H6B 120.0 . .
C8 N7 C5 104.29(18) . .
C8 N7 Zn1 117.62(15) . .
C5 N7 Zn1 138.02(15) . .
C8 N9 C4 102.63(18) . .
C8 N9 Zn2 125.35(16) . 3_766
C4 N9 Zn2 129.20(15) . 3_766
N1 C2 N2 119.1(2) . .
N1 C2 N3 123.2(2) . .
N2 C2 N3 117.7(2) . .
N3 C4 N9 126.8(2) . .
N3 C4 C5 122.4(2) . .
N9 C4 C5 110.83(19) . .
C4 C5 N7 107.06(19) . .
C4 C5 C6 117.5(2) . .
N7 C5 C6 135.1(2) . .
N6 C6 N1 116.9(2) . .
N6 C6 C5 124.0(2) . .
N1 C6 C5 119.1(2) . .
N7 C8 N9 115.2(2) . .
N7 C8 H8 122.4 . .
N9 C8 H8 122.4 . .
C10 C9 C14 119.7(2) . .
C10 C9 C15 121.9(2) . .
C14 C9 C15 118.3(2) . .
C9 C10 C11 120.0(2) . .
C9 C10 H10 120.0 . .
C11 C10 H10 120.0 . .
C12 C11 C10 119.7(2) . .
C12 C11 C16 120.4(2) . .
C10 C11 C16 119.9(2) . .
C13 C12 C11 120.7(2) . .
C13 C12 H12 119.7 . .
C11 C12 H12 119.7 . .
C12 C13 C14 119.1(2) . .
C12 C13 C17 118.5(2) . .
C14 C13 C17 122.4(2) . .
C13 C14 C9 120.8(2) . .
C13 C14 H14 119.6 . .
C9 C14 H14 119.6 . .
O2 C15 O1 125.5(2) . .
O2 C15 C9 116.1(2) . .
O1 C15 C9 118.4(2) . .
O3 C16 O4 122.6(2) . .
O3 C16 C11 119.4(2) . .
O4 C16 C11 118.0(2) . .
O5 C17 O6 124.3(2) . .
O5 C17 C13 118.6(2) . .
O6 C17 C13 117.1(2) . .
H8A O8 H8B 117.1 . .

loop_
_geom_bond_atom_site_label_1
_geom_bond_atom_site_label_2
_geom_bond_distance
_geom_bond_site_symmetry_2
Zn1 O7 1.8908(18) .
Zn1 O4 1.9717(16) 3_667
Zn1 N7 1.9841(19) .
Zn1 O3 2.0214(18) 1_655
Zn2 O7 1.9616(19) .
Zn2 O6 1.9623(17) 2_656
Zn2 O1 1.9971(17) .
Zn2 N9 2.0181(18) 3_766
O1 C15 1.263(3) .
O2 C15 1.237(3) .
O3 C16 1.261(3) .
O3 Zn1 2.0214(18) 1_455
O4 C16 1.265(3) .
O4 Zn1 1.9716(16) 3_667
O5 C17 1.228(3) .
O6 C17 1.276(3) .
O6 Zn2 1.9622(17) 2_646
O7 H7 0.8498 .
N1 C2 1.334(3) .
N1 C6 1.350(3) .
N2 C2 1.339(3) .
N2 H2A 0.8600 .
N2 H2B 0.8600 .
N3 C2 1.344(3) .
N3 C4 1.352(3) .
N3 H3 0.8600 .
N6 C6 1.335(3) .
N6 H6A 0.8600 .
N6 H6B 0.8600 .
N7 C8 1.326(3) .
N7 C5 1.387(3) .
N9 C8 1.355(3) .
N9 C4 1.358(3) .
N9 Zn2 2.0181(18) 3_766
C4 C5 1.373(3) .
C5 C6 1.408(3) .
C8 H8 0.9300 .
C9 C10 1.386(3) .
C9 C14 1.391(3) .
C9 C15 1.506(3) .
C10 C11 1.391(3) .
C10 H10 0.9300 .
C11 C12 1.389(3) .
C11 C16 1.487(3) .
C12 C13 1.386(3) .
C12 H12 0.9300 .
C13 C14 1.387(3) .
C13 C17 1.502(3) .
C14 H14 0.9300 .
O8 H8A 0.8500 .
O8 H8B 0.8500 .

loop_
_geom_torsion_atom_site_label_1
_geom_torsion_atom_site_label_2
_geom_torsion_atom_site_label_3
_geom_torsion_atom_site_label_4
_geom_torsion
_geom_torsion_site_symmetry_1
O7 Zn2 O1 C15 -72.3(2) .
O6 Zn2 O1 C15 -180.0(2) 2_656
N9 Zn2 O1 C15 44.3(2) 3_766
O4 Zn1 O7 Zn2 55.06(14) 3_667
N7 Zn1 O7 Zn2 -68.28(14) .
O3 Zn1 O7 Zn2 174.31(10) 1_655
O6 Zn2 O7 Zn1 -17.20(14) 2_656
O1 Zn2 O7 Zn1 -118.68(12) .
N9 Zn2 O7 Zn1 114.22(12) 3_766
O7 Zn1 N7 C8 -44.0(2) .
O4 Zn1 N7 C8 -172.63(18) 3_667
O3 Zn1 N7 C8 76.0(2) 1_655
O7 Zn1 N7 C5 132.4(2) .
O4 Zn1 N7 C5 3.8(3) 3_667
O3 Zn1 N7 C5 -107.6(2) 1_655
C6 N1 C2 N2 -177.7(2) .
C6 N1 C2 N3 3.2(4) .
C4 N3 C2 N1 0.3(4) .
C4 N3 C2 N2 -178.8(2) .
C2 N3 C4 N9 174.7(2) .
C2 N3 C4 C5 -4.4(3) .
C8 N9 C4 N3 -179.0(2) .
Zn2 N9 C4 N3 -17.6(4) 3_766
C8 N9 C4 C5 0.2(3) .
Zn2 N9 C4 C5 161.57(17) 3_766
N3 C4 C5 N7 179.6(2) .
N9 C4 C5 N7 0.4(3) .
N3 C4 C5 C6 4.9(4) .
N9 C4 C5 C6 -174.3(2) .
C8 N7 C5 C4 -0.8(3) .
Zn1 N7 C5 C4 -177.57(19) .
C8 N7 C5 C6 172.5(3) .
Zn1 N7 C5 C6 -4.2(5) .
C2 N1 C6 N6 178.0(2) .
C2 N1 C6 C5 -2.6(3) .
C4 C5 C6 N6 178.0(2) .
N7 C5 C6 N6 5.2(4) .
C4 C5 C6 N1 -1.3(3) .
N7 C5 C6 N1 -174.1(3) .
C5 N7 C8 N9 1.0(3) .
Zn1 N7 C8 N9 178.56(17) .
C4 N9 C8 N7 -0.8(3) .
Zn2 N9 C8 N7 -163.11(18) 3_766
C14 C9 C10 C11 1.8(4) .
C15 C9 C10 C11 -174.7(2) .
C9 C10 C11 C12 -0.4(4) .
C9 C10 C11 C16 179.4(2) .
C10 C11 C12 C13 -1.7(4) .
C16 C11 C12 C13 178.5(2) .
C11 C12 C13 C14 2.3(4) .
C11 C12 C13 C17 -176.1(2) .
C12 C13 C14 C9 -0.9(4) .
C17 C13 C14 C9 177.5(2) .
C10 C9 C14 C13 -1.1(4) .
C15 C9 C14 C13 175.6(2) .
Zn2 O1 C15 O2 -14.0(4) .
Zn2 O1 C15 C9 163.68(16) .
C10 C9 C15 O2 -178.9(2) .
C14 C9 C15 O2 4.5(3) .
C10 C9 C15 O1 3.2(4) .
C14 C9 C15 O1 -173.4(2) .
Zn1 O3 C16 O4 -95.1(3) 1_455
Zn1 O3 C16 C11 85.3(3) 1_455
Zn1 O4 C16 O3 -2.0(3) 3_667
Zn1 O4 C16 C11 177.54(16) 3_667
C12 C11 C16 O3 -167.7(2) .
C10 C11 C16 O3 12.5(3) .
C12 C11 C16 O4 12.7(3) .
C10 C11 C16 O4 -167.1(2) .
Zn2 O6 C17 O5 8.7(3) 2_646
Zn2 O6 C17 C13 -170.41(16) 2_646
C12 C13 C17 O5 6.7(4) .
C14 C13 C17 O5 -171.7(2) .
C12 C13 C17 O6 -174.1(2) .
C14 C13 C17 O6 7.5(4) .
